data_7104628
loop_
_publ_author_name
'Das, Hari Sankar'
'Das, Atanu Kumar'
'Pattacini, Roberto'
'H\"ubner, Ralph'
'Sarkar, Biprajit'
'Braunstein, Pierre'

_publ_section_title
;
 First structurally characterized mono- and dinuclear ruthenium
 complexes derived from zwitterionic quinonoid ligands.
;
_journal_issue 29
_journal_name_full 'Chemical communications (Cambridge, England)'
_journal_page_first 4387
_journal_page_last 4389
_journal_paper_doi 10.1039/b907710c
_journal_volume 34
_journal_year 2009
_chemical_formula_moiety 'C32 H33 Cl N6 O6 Ru, (C H2 Cl2)'
_chemical_formula_sum 'C33 H35 Cl3 N6 O6 Ru'
_chemical_formula_weight 819.09
_space_group_IT_number 14
_symmetry_cell_setting monoclinic
_symmetry_Int_Tables_number 14
_symmetry_space_group_name_Hall '-P 2ybc'
_symmetry_space_group_name_H-M 'P 1 21/c 1'
_atom_sites_solution_hydrogens geom
_atom_sites_solution_primary direct
_atom_sites_solution_secondary difmap
_audit_creation_method SHELXL-97
_cell_angle_alpha 90.00
_cell_angle_beta 99.2600(10)
_cell_angle_gamma 90.00
_cell_formula_units_Z 4
_cell_length_a 9.8944(2)
_cell_length_b 18.0252(2)
_cell_length_c 19.8545(3)
_cell_measurement_reflns_used 7212
_cell_measurement_temperature 100(2)
_cell_measurement_theta_max 27.56
_cell_measurement_theta_min 0.998
_cell_volume 3494.87(10)
_computing_cell_refinement 'HKL Scalepack (Otwinowski & Minor 1997)'
_computing_data_reduction 'HKL Denzo and Scalepack (Otwinowski & Minor 1997)'
_computing_molecular_graphics ORTEP-3
_computing_publication_material PLATON
_computing_structure_refinement 'SHELXL-97 (Sheldrick, 1997)'
_computing_structure_solution 'SHELXS-97 (Sheldrick, 1997)'
_diffrn_ambient_temperature 100(2)
_diffrn_detector_area_resol_mean 9
_diffrn_measured_fraction_theta_full 1.000
_diffrn_measured_fraction_theta_max 1.000
_diffrn_measurement_device_type KappaCCD
_diffrn_measurement_method CCD
_diffrn_radiation_monochromator graphite
_diffrn_radiation_probe x-ray
_diffrn_radiation_type MoK\a
_diffrn_radiation_wavelength 0.71073
_diffrn_reflns_av_R_equivalents 0.0291
_diffrn_reflns_av_sigmaI/netI 0.0396
_diffrn_reflns_limit_h_max 13
_diffrn_reflns_limit_h_min -13
_diffrn_reflns_limit_k_max 23
_diffrn_reflns_limit_k_min -23
_diffrn_reflns_limit_l_max 26
_diffrn_reflns_limit_l_min -26
_diffrn_reflns_number 15946
_diffrn_reflns_theta_full 27.87
_diffrn_reflns_theta_max 27.87
_diffrn_reflns_theta_min 1.53
_diffrn_source 'fine-focus sealed tube'
_exptl_absorpt_coefficient_mu 0.731
_exptl_absorpt_correction_type none
_exptl_crystal_colour red
_exptl_crystal_density_diffrn 1.557
_exptl_crystal_density_method 'not measured'
_exptl_crystal_description block
_exptl_crystal_F_000 1672
_exptl_crystal_size_max 0.22
_exptl_crystal_size_mid 0.15
_exptl_crystal_size_min 0.15
_refine_diff_density_max 1.088
_refine_diff_density_min -1.432
_refine_diff_density_rms 0.257
_refine_ls_extinction_method none
_refine_ls_goodness_of_fit_ref 1.169
_refine_ls_hydrogen_treatment mixed
_refine_ls_matrix_type full
_refine_ls_number_parameters 479
_refine_ls_number_reflns 8319
_refine_ls_number_restraints 36
_refine_ls_restrained_S_all 1.191
_refine_ls_R_factor_all 0.0539
_refine_ls_R_factor_gt 0.0365
_refine_ls_shift/su_max 0.001
_refine_ls_shift/su_mean 0.000
_refine_ls_structure_factor_coef Fsqd
_refine_ls_weighting_details 'calc w=1/[\s^2^(Fo^2^)+(0.0779P)^2^+0.0000P] where P=(Fo^2^+2Fc^2^)/3'
_refine_ls_weighting_scheme calc
_refine_ls_wR_factor_gt 0.1088
_refine_ls_wR_factor_ref 0.1271
_reflns_number_gt 6724
_reflns_number_total 8319
_reflns_threshold_expression >2sigma(I)
_cod_data_source_file b907710c.txt
_cod_data_source_block 1_ClO4
_cod_original_sg_symbol_H-M 'P 21/c'
_cod_database_code 7104628

loop_
_symmetry_equiv_pos_as_xyz
'x, y, z'
'-x, y+1/2, -z+1/2'
'-x, -y, -z'
'x, -y-1/2, z-1/2'

loop_
_atom_site_label
_atom_site_type_symbol
_atom_site_fract_x
_atom_site_fract_y
_atom_site_fract_z
_atom_site_U_iso_or_equiv
_atom_site_adp_type
_atom_site_occupancy
_atom_site_symmetry_multiplicity
_atom_site_calc_flag
_atom_site_refinement_flags
_atom_site_disorder_assembly
_atom_site_disorder_group
Ru1 Ru 0.58640(2) 0.602393(11) 0.163281(11) 0.00872(9) Uani 1 1 d . . .
N1 N 0.6987(2) 0.69983(12) 0.17527(11) 0.0114(5) Uani 1 1 d . . .
N2 N 0.6914(3) 0.94826(13) 0.08047(13) 0.0156(5) Uani 1 1 d . . .
N3 N 0.6949(2) 0.55811(12) 0.09226(11) 0.0107(5) Uani 1 1 d . . .
N4 N 0.4819(2) 0.50424(12) 0.13796(11) 0.0107(5) Uani 1 1 d . . .
N5 N 0.6609(2) 0.54307(12) 0.24947(12) 0.0116(5) Uani 1 1 d . . .
N6 N 0.4701(2) 0.64285(12) 0.23157(12) 0.0118(5) Uani 1 1 d . . .
O1 O 0.48724(19) 0.66686(10) 0.08409(10) 0.0120(4) Uani 1 1 d . . .
O2 O 0.4541(2) 0.91303(11) 0.00370(10) 0.0169(4) Uani 1 1 d . . .
O3 O 1.0154(2) 0.33308(12) 0.10218(11) 0.0249(5) Uani 1 1 d . . .
O4 O 0.8008(2) 0.35508(12) 0.13566(13) 0.0306(6) Uani 1 1 d . . .
O5 O 0.9999(2) 0.35214(12) 0.21808(11) 0.0268(5) Uani 1 1 d . . .
O6 O 0.9635(2) 0.45103(11) 0.14032(11) 0.0213(5) Uani 1 1 d . . .
C1 C 0.5283(3) 0.73484(14) 0.08384(14) 0.0106(5) Uani 1 1 d . . .
C2 C 0.4629(3) 0.78827(15) 0.04011(14) 0.0134(6) Uani 1 1 d . . .
H2 H 0.3852 0.7752 0.0095 0.016 Uiso 1 1 calc R . .
C3 C 0.5112(3) 0.86203(15) 0.04077(14) 0.0136(6) Uani 1 1 d . . .
C4 C 0.6418(3) 0.87965(15) 0.08802(15) 0.0136(6) Uani 1 1 d . . .
C5 C 0.7046(3) 0.82822(14) 0.13389(15) 0.0143(6) Uani 1 1 d . . .
H5 H 0.7821 0.8414 0.1646 0.017 Uiso 1 1 calc R . .
C6 C 0.6513(3) 0.75458(14) 0.13454(14) 0.0112(5) Uani 1 1 d . . .
C7 C 0.8194(3) 0.71295(15) 0.22843(15) 0.0159(6) Uani 1 1 d . . .
H7 H 0.8592 0.7607 0.2186 0.019 Uiso 1 1 calc R . .
C8 C 0.7737(4) 0.71921(18) 0.29791(16) 0.0260(7) Uani 1 1 d . . .
H8A H 0.6935 0.7499 0.2941 0.039 Uiso 1 1 calc R . .
H8B H 0.8458 0.7409 0.3300 0.039 Uiso 1 1 calc R . .
H8C H 0.7529 0.6707 0.3134 0.039 Uiso 1 1 calc R . .
C9 C 0.9301(3) 0.65387(18) 0.22886(18) 0.0254(7) Uani 1 1 d . . .
H9A H 0.8915 0.6057 0.2339 0.038 Uiso 1 1 calc R . .
H9B H 1.0028 0.6629 0.2662 0.038 Uiso 1 1 calc R . .
H9C H 0.9658 0.6559 0.1867 0.038 Uiso 1 1 calc R . .
C10 C 0.8246(3) 0.97377(16) 0.11506(15) 0.0170(6) Uani 1 1 d . . .
H10 H 0.8894 0.9325 0.1159 0.020 Uiso 1 1 calc R . .
C11 C 0.8205(3) 0.99690(16) 0.18865(16) 0.0213(7) Uani 1 1 d . . .
H11A H 0.7721 1.0430 0.1890 0.032 Uiso 1 1 calc R . .
H11B H 0.9123 1.0028 0.2125 0.032 Uiso 1 1 calc R . .
H11C H 0.7745 0.9594 0.2108 0.032 Uiso 1 1 calc R . .
C12 C 0.8741(4) 1.03665(17) 0.07410(18) 0.0274(8) Uani 1 1 d . . .
H12A H 0.8818 1.0192 0.0292 0.041 Uiso 1 1 calc R . .
H12B H 0.9620 1.0535 0.0965 0.041 Uiso 1 1 calc R . .
H12C H 0.8098 1.0769 0.0707 0.041 Uiso 1 1 calc R . .
C13 C 0.7942(3) 0.59284(15) 0.06496(15) 0.0133(6) Uani 1 1 d . . .
H13 H 0.8247 0.6387 0.0827 0.016 Uiso 1 1 calc R . .
C14 C 0.8528(3) 0.56405(16) 0.01239(15) 0.0158(6) Uani 1 1 d . . .
H14 H 0.9213 0.5898 -0.0047 0.019 Uiso 1 1 calc R . .
C15 C 0.8076(3) 0.49569(16) -0.01471(15) 0.0162(6) Uani 1 1 d . . .
H15 H 0.8462 0.4747 -0.0499 0.019 Uiso 1 1 calc R . .
C16 C 0.7046(3) 0.45947(16) 0.01128(14) 0.0135(6) Uani 1 1 d . . .
H16 H 0.6726 0.4139 -0.0065 0.016 Uiso 1 1 calc R . .
C17 C 0.6487(3) 0.49173(14) 0.06464(13) 0.0102(5) Uani 1 1 d . . .
C18 C 0.5359(3) 0.45911(14) 0.09409(13) 0.0094(5) Uani 1 1 d . . .
C19 C 0.4852(3) 0.38803(15) 0.07924(15) 0.0136(6) Uani 1 1 d . . .
H19 H 0.5226 0.3581 0.0488 0.016 Uiso 1 1 calc R . .
C20 C 0.3789(3) 0.36231(15) 0.11001(15) 0.0165(6) Uani 1 1 d . . .
H20 H 0.3437 0.3150 0.1003 0.020 Uiso 1 1 calc R . .
C21 C 0.3249(3) 0.40747(15) 0.15547(16) 0.0168(6) Uani 1 1 d . . .
H21 H 0.2541 0.3909 0.1773 0.020 Uiso 1 1 calc R . .
C22 C 0.3787(3) 0.47772(15) 0.16759(14) 0.0132(6) Uani 1 1 d . . .
H22 H 0.3419 0.5083 0.1977 0.016 Uiso 1 1 calc R . .
C23 C 0.7525(3) 0.48691(15) 0.25265(15) 0.0144(6) Uani 1 1 d . . .
H23 H 0.7959 0.4784 0.2152 0.017 Uiso 1 1 calc R . .
C24 C 0.7843(3) 0.44170(16) 0.30902(16) 0.0186(6) Uani 1 1 d . . .
H24 H 0.8480 0.4037 0.3094 0.022 Uiso 1 1 calc R . .
C25 C 0.7199(3) 0.45394(16) 0.36506(16) 0.0202(7) Uani 1 1 d . . .
H25 H 0.7395 0.4240 0.4035 0.024 Uiso 1 1 calc R . .
C26 C 0.6263(3) 0.51111(16) 0.36321(15) 0.0173(6) Uani 1 1 d . . .
H26 H 0.5832 0.5205 0.4006 0.021 Uiso 1 1 calc R . .
C27 C 0.5975(3) 0.55445(15) 0.30454(14) 0.0123(6) Uani 1 1 d . . .
C28 C 0.4976(3) 0.61566(15) 0.29637(14) 0.0124(6) Uani 1 1 d . . .
C29 C 0.4378(3) 0.64522(16) 0.34904(15) 0.0180(6) Uani 1 1 d . . .
H29 H 0.4587 0.6261 0.3930 0.022 Uiso 1 1 calc R . .
C30 C 0.3471(3) 0.70342(17) 0.33535(16) 0.0208(7) Uani 1 1 d . . .
H30 H 0.3073 0.7246 0.3702 0.025 Uiso 1 1 calc R . .
C31 C 0.3157(3) 0.73007(16) 0.26921(16) 0.0201(7) Uani 1 1 d . . .
H31 H 0.2533 0.7686 0.2590 0.024 Uiso 1 1 calc R . .
C32 C 0.3782(3) 0.69875(15) 0.21872(15) 0.0163(6) Uani 1 1 d . . .
H32 H 0.3564 0.7166 0.1744 0.020 Uiso 1 1 calc R . .
Cl1 Cl 0.94453(7) 0.37294(4) 0.14891(4) 0.01588(16) Uani 1 1 d . . .
Cl3A Cl 1.1076(6) 0.1697(2) 0.0141(3) 0.0340(7) Uani 0.50 1 d PU A 2
Cl2B Cl 0.9201(9) 0.2483(4) -0.0909(3) 0.0776(19) Uani 0.50 1 d PU A 2
Cl3B Cl 1.1364(7) 0.1735(4) 0.0173(3) 0.082(2) Uani 0.50 1 d PU B 1
Cl2A Cl 0.9359(9) 0.2326(4) -0.0934(3) 0.0531(13) Uani 0.50 1 d PU B 1
C33A C 0.960(3) 0.2073(15) -0.0036(8) 0.032(2) Uani 0.50 1 d PU B 1
H33A H 0.8958 0.1689 0.0043 0.038 Uiso 0.50 1 calc PR B 1
H33B H 0.9463 0.2501 0.0242 0.038 Uiso 0.50 1 calc PR B 1
C33B C 0.946(3) 0.2107(18) -0.0163(10) 0.044(2) Uani 0.50 1 d PU A 2
H33C H 0.8770 0.1727 -0.0156 0.053 Uiso 0.50 1 calc PR A 2
H33D H 0.9300 0.2483 0.0164 0.053 Uiso 0.50 1 calc PR A 2
H1N H 0.647(3) 0.9726(18) 0.0500(17) 0.017(9) Uiso 1 1 d . . .

loop_
_atom_site_aniso_label
_atom_site_aniso_U_11
_atom_site_aniso_U_22
_atom_site_aniso_U_33
_atom_site_aniso_U_23
_atom_site_aniso_U_13
_atom_site_aniso_U_12
Ru1 0.01148(13) 0.00757(13) 0.00691(13) -0.00002(8) 0.00085(8) -0.00071(7)
N1 0.0146(12) 0.0087(10) 0.0103(11) -0.0010(9) 0.0000(9) -0.0015(9)
N2 0.0169(13) 0.0112(11) 0.0176(13) 0.0041(10) -0.0007(10) -0.0002(10)
N3 0.0102(11) 0.0115(11) 0.0097(11) 0.0023(9) -0.0008(9) 0.0016(9)
N4 0.0115(11) 0.0116(11) 0.0087(11) 0.0010(9) 0.0005(9) -0.0002(9)
N5 0.0118(12) 0.0111(11) 0.0113(11) -0.0007(9) 0.0006(9) -0.0020(9)
N6 0.0138(12) 0.0097(11) 0.0118(11) -0.0019(9) 0.0023(9) -0.0019(9)
O1 0.0154(10) 0.0104(9) 0.0094(9) 0.0009(7) -0.0001(8) -0.0007(7)
O2 0.0262(12) 0.0119(9) 0.0114(10) 0.0020(8) -0.0002(9) 0.0044(8)
O3 0.0329(13) 0.0236(11) 0.0196(12) -0.0003(9) 0.0088(10) 0.0055(10)
O4 0.0163(12) 0.0276(12) 0.0470(16) 0.0172(11) 0.0023(11) -0.0031(9)
O5 0.0344(14) 0.0285(12) 0.0167(11) 0.0063(9) 0.0016(10) 0.0154(10)
O6 0.0223(12) 0.0139(10) 0.0271(12) 0.0050(9) 0.0020(10) 0.0001(8)
C1 0.0141(14) 0.0102(13) 0.0078(13) -0.0023(10) 0.0023(11) -0.0005(10)
C2 0.0162(14) 0.0143(13) 0.0088(13) -0.0012(11) -0.0009(11) 0.0001(11)
C3 0.0200(15) 0.0130(14) 0.0083(13) -0.0001(11) 0.0042(11) 0.0032(11)
C4 0.0181(15) 0.0103(13) 0.0129(14) 0.0008(11) 0.0044(12) 0.0022(11)
C5 0.0165(15) 0.0120(13) 0.0135(14) 0.0004(11) -0.0004(11) -0.0023(11)
C6 0.0137(14) 0.0106(12) 0.0096(13) -0.0011(10) 0.0023(11) 0.0000(10)
C7 0.0180(15) 0.0102(13) 0.0166(15) 0.0008(11) -0.0060(12) -0.0057(11)
C8 0.0310(19) 0.0286(17) 0.0163(16) -0.0055(14) -0.0019(14) -0.0092(14)
C9 0.0185(16) 0.0252(17) 0.0291(18) 0.0027(14) -0.0070(14) -0.0006(13)
C10 0.0172(15) 0.0136(14) 0.0203(16) 0.0039(12) 0.0033(12) -0.0019(11)
C11 0.0260(17) 0.0132(14) 0.0243(17) -0.0010(12) 0.0027(13) -0.0003(12)
C12 0.0282(19) 0.0189(15) 0.036(2) 0.0075(14) 0.0083(16) -0.0035(13)
C13 0.0127(14) 0.0129(13) 0.0139(14) 0.0037(11) 0.0011(11) -0.0012(10)
C14 0.0135(14) 0.0181(14) 0.0164(14) 0.0062(12) 0.0039(11) 0.0016(11)
C15 0.0135(15) 0.0228(15) 0.0126(14) 0.0027(12) 0.0029(11) 0.0070(11)
C16 0.0134(14) 0.0160(13) 0.0101(13) -0.0006(11) -0.0004(11) 0.0032(11)
C17 0.0125(13) 0.0093(12) 0.0079(12) 0.0025(10) -0.0008(10) 0.0019(10)
C18 0.0104(13) 0.0102(12) 0.0065(12) 0.0012(10) -0.0021(10) 0.0015(10)
C19 0.0171(15) 0.0105(13) 0.0120(14) -0.0008(11) -0.0009(11) 0.0015(10)
C20 0.0197(15) 0.0131(14) 0.0157(15) -0.0002(11) -0.0003(12) -0.0043(11)
C21 0.0176(15) 0.0178(15) 0.0155(15) 0.0027(11) 0.0039(12) -0.0057(11)
C22 0.0152(14) 0.0152(14) 0.0098(13) -0.0007(11) 0.0040(11) -0.0023(10)
C23 0.0147(14) 0.0139(13) 0.0146(14) 0.0023(11) 0.0026(11) 0.0001(11)
C24 0.0167(15) 0.0177(15) 0.0202(16) 0.0018(12) -0.0006(12) 0.0039(11)
C25 0.0239(17) 0.0196(15) 0.0165(15) 0.0089(12) 0.0010(13) 0.0015(12)
C26 0.0200(16) 0.0202(15) 0.0122(14) 0.0015(12) 0.0039(12) -0.0003(12)
C27 0.0151(14) 0.0120(13) 0.0095(13) -0.0017(11) 0.0011(11) -0.0029(10)
C28 0.0144(14) 0.0116(13) 0.0110(13) -0.0016(10) 0.0013(11) -0.0029(10)
C29 0.0249(16) 0.0181(15) 0.0111(14) -0.0012(12) 0.0035(12) -0.0016(12)
C30 0.0277(18) 0.0181(15) 0.0176(15) -0.0052(12) 0.0066(13) 0.0034(13)
C31 0.0219(16) 0.0166(15) 0.0227(17) -0.0032(12) 0.0066(13) 0.0061(12)
C32 0.0194(15) 0.0140(14) 0.0153(14) 0.0013(11) 0.0026(12) 0.0032(11)
Cl1 0.0152(3) 0.0155(3) 0.0172(4) 0.0052(3) 0.0031(3) 0.0029(3)
Cl3A 0.0335(17) 0.0386(13) 0.0318(15) 0.0025(11) 0.0111(11) 0.0021(10)
Cl2B 0.070(3) 0.099(4) 0.054(3) 0.051(3) -0.021(2) -0.035(3)
Cl3B 0.062(4) 0.144(4) 0.047(2) -0.042(2) 0.028(2) -0.016(2)
Cl2A 0.061(2) 0.052(2) 0.050(2) -0.0114(19) 0.020(2) -0.0070(16)
C33A 0.050(5) 0.033(3) 0.013(5) -0.001(4) 0.007(4) -0.007(3)
C33B 0.053(5) 0.043(4) 0.036(5) 0.003(5) 0.005(5) -0.010(4)

loop_
_atom_type_symbol
_atom_type_description
_atom_type_scat_dispersion_real
_atom_type_scat_dispersion_imag
_atom_type_scat_source
Ru1 Ru1 -1.2594 0.8363 'International Tables Vol C Tables 4.2.6.8 and 6.1.1.4'
N N 0.0061 0.0033 'International Tables Vol C Tables 4.2.6.8 and 6.1.1.4'
O O 0.0106 0.0060 'International Tables Vol C Tables 4.2.6.8 and 6.1.1.4'
C C 0.0033 0.0016 'International Tables Vol C Tables 4.2.6.8 and 6.1.1.4'
Cl Cl 0.1484 0.1585 'International Tables Vol C Tables 4.2.6.8 and 6.1.1.4'
H H 0.0000 0.0000 'International Tables Vol C Tables 4.2.6.8 and 6.1.1.4'

loop_
_geom_angle_atom_site_label_1
_geom_angle_atom_site_label_2
_geom_angle_atom_site_label_3
_geom_angle
_geom_angle_site_symmetry_1
_geom_angle_site_symmetry_3
_geom_angle_publ_flag
N6 Ru1 N5 78.36(9) . . ?
N6 Ru1 N3 176.96(9) . . ?
N5 Ru1 N3 102.21(9) . . ?
N6 Ru1 N4 98.82(9) . . ?
N5 Ru1 N4 81.69(9) . . ?
N3 Ru1 N4 78.36(9) . . ?
N6 Ru1 O1 93.14(8) . . ?
N5 Ru1 O1 171.30(9) . . ?
N3 Ru1 O1 86.18(8) . . ?
N4 Ru1 O1 97.94(8) . . ?
N6 Ru1 N1 88.27(9) . . ?
N5 Ru1 N1 103.42(9) . . ?
N3 Ru1 N1 94.48(9) . . ?
N4 Ru1 N1 172.04(9) . . ?
O1 Ru1 N1 77.95(8) . . ?
C6 N1 C7 119.1(2) . . ?
C6 N1 Ru1 115.77(18) . . ?
C7 N1 Ru1 125.01(17) . . ?
C4 N2 C10 123.7(2) . . ?
C4 N2 H1N 114(2) . . ?
C10 N2 H1N 121(2) . . ?
C13 N3 C17 117.6(2) . . ?
C13 N3 Ru1 125.94(18) . . ?
C17 N3 Ru1 115.84(18) . . ?
C22 N4 C18 118.1(2) . . ?
C22 N4 Ru1 125.59(19) . . ?
C18 N4 Ru1 115.70(18) . . ?
C23 N5 C27 117.8(2) . . ?
C23 N5 Ru1 125.2(2) . . ?
C27 N5 Ru1 116.18(18) . . ?
C32 N6 C28 118.1(2) . . ?
C32 N6 Ru1 124.90(19) . . ?
C28 N6 Ru1 116.70(18) . . ?
C1 O1 Ru1 115.12(16) . . ?
O1 C1 C2 123.1(2) . . ?
O1 C1 C6 116.5(2) . . ?
C2 C1 C6 120.3(2) . . ?
C1 C2 C3 121.7(3) . . ?
C1 C2 H2 119.2 . . ?
C3 C2 H2 119.2 . . ?
O2 C3 C2 124.4(3) . . ?
O2 C3 C4 118.2(2) . . ?
C2 C3 C4 117.4(2) . . ?
N2 C4 C5 123.9(3) . . ?
N2 C4 C3 114.6(2) . . ?
C5 C4 C3 121.5(2) . . ?
C4 C5 C6 120.2(3) . . ?
C4 C5 H5 119.9 . . ?
C6 C5 H5 119.9 . . ?
N1 C6 C5 127.4(3) . . ?
N1 C6 C1 114.0(2) . . ?
C5 C6 C1 118.5(2) . . ?
N1 C7 C8 109.5(2) . . ?
N1 C7 C9 112.9(2) . . ?
C8 C7 C9 111.3(3) . . ?
N1 C7 H7 107.6 . . ?
C8 C7 H7 107.6 . . ?
C9 C7 H7 107.6 . . ?
C7 C8 H8A 109.5 . . ?
C7 C8 H8B 109.5 . . ?
H8A C8 H8B 109.5 . . ?
C7 C8 H8C 109.5 . . ?
H8A C8 H8C 109.5 . . ?
H8B C8 H8C 109.5 . . ?
C7 C9 H9A 109.5 . . ?
C7 C9 H9B 109.5 . . ?
H9A C9 H9B 109.5 . . ?
C7 C9 H9C 109.5 . . ?
H9A C9 H9C 109.5 . . ?
H9B C9 H9C 109.5 . . ?
N2 C10 C12 109.1(2) . . ?
N2 C10 C11 112.1(3) . . ?
C12 C10 C11 111.6(3) . . ?
N2 C10 H10 108.0 . . ?
C12 C10 H10 108.0 . . ?
C11 C10 H10 108.0 . . ?
C10 C11 H11A 109.5 . . ?
C10 C11 H11B 109.5 . . ?
H11A C11 H11B 109.5 . . ?
C10 C11 H11C 109.5 . . ?
H11A C11 H11C 109.5 . . ?
H11B C11 H11C 109.5 . . ?
C10 C12 H12A 109.5 . . ?
C10 C12 H12B 109.5 . . ?
H12A C12 H12B 109.5 . . ?
C10 C12 H12C 109.5 . . ?
H12A C12 H12C 109.5 . . ?
H12B C12 H12C 109.5 . . ?
N3 C13 C14 123.6(3) . . ?
N3 C13 H13 118.2 . . ?
C14 C13 H13 118.2 . . ?
C13 C14 C15 118.7(3) . . ?
C13 C14 H14 120.6 . . ?
C15 C14 H14 120.6 . . ?
C16 C15 C14 119.1(3) . . ?
C16 C15 H15 120.5 . . ?
C14 C15 H15 120.5 . . ?
C15 C16 C17 119.5(3) . . ?
C15 C16 H16 120.2 . . ?
C17 C16 H16 120.2 . . ?
N3 C17 C16 121.4(3) . . ?
N3 C17 C18 114.8(2) . . ?
C16 C17 C18 123.8(2) . . ?
N4 C18 C19 121.4(3) . . ?
N4 C18 C17 114.7(2) . . ?
C19 C18 C17 123.9(3) . . ?
C20 C19 C18 119.4(3) . . ?
C20 C19 H19 120.3 . . ?
C18 C19 H19 120.3 . . ?
C19 C20 C21 119.5(3) . . ?
C19 C20 H20 120.2 . . ?
C21 C20 H20 120.2 . . ?
C22 C21 C20 118.3(3) . . ?
C22 C21 H21 120.8 . . ?
C20 C21 H21 120.8 . . ?
N4 C22 C21 123.3(3) . . ?
N4 C22 H22 118.4 . . ?
C21 C22 H22 118.4 . . ?
N5 C23 C24 122.9(3) . . ?
N5 C23 H23 118.5 . . ?
C24 C23 H23 118.5 . . ?
C23 C24 C25 118.9(3) . . ?
C23 C24 H24 120.6 . . ?
C25 C24 H24 120.6 . . ?
C26 C25 C24 119.3(3) . . ?
C26 C25 H25 120.3 . . ?
C24 C25 H25 120.3 . . ?
C25 C26 C27 119.1(3) . . ?
C25 C26 H26 120.4 . . ?
C27 C26 H26 120.4 . . ?
N5 C27 C26 121.9(3) . . ?
N5 C27 C28 114.4(2) . . ?
C26 C27 C28 123.8(3) . . ?
N6 C28 C29 122.0(3) . . ?
N6 C28 C27 113.7(2) . . ?
C29 C28 C27 124.4(3) . . ?
C30 C29 C28 119.1(3) . . ?
C30 C29 H29 120.5 . . ?
C28 C29 H29 120.5 . . ?
C29 C30 C31 119.3(3) . . ?
C29 C30 H30 120.3 . . ?
C31 C30 H30 120.3 . . ?
C32 C31 C30 119.2(3) . . ?
C32 C31 H31 120.4 . . ?
C30 C31 H31 120.4 . . ?
N6 C32 C31 122.2(3) . . ?
N6 C32 H32 118.9 . . ?
C31 C32 H32 118.9 . . ?
O6 Cl1 O4 110.00(13) . . ?
O6 Cl1 O3 109.03(13) . . ?
O4 Cl1 O3 109.83(15) . . ?
O6 Cl1 O5 109.35(13) . . ?
O4 Cl1 O5 109.14(15) . . ?
O3 Cl1 O5 109.48(13) . . ?
Cl2A C33A Cl3B 106.0(13) . . ?
Cl2A C33A H33A 110.5 . . ?
Cl3B C33A H33A 110.5 . . ?
Cl2A C33A H33B 110.5 . . ?
Cl3B C33A H33B 110.5 . . ?
H33A C33A H33B 108.7 . . ?
Cl2B C33B Cl3A 119.3(18) . . ?
Cl2B C33B H33C 107.5 . . ?
Cl3A C33B H33C 107.5 . . ?
Cl2B C33B H33D 107.5 . . ?
Cl3A C33B H33D 107.5 . . ?
H33C C33B H33D 107.0 . . ?

loop_
_geom_bond_atom_site_label_1
_geom_bond_atom_site_label_2
_geom_bond_distance
_geom_bond_site_symmetry_2
_geom_bond_publ_flag
Ru1 N6 2.048(2) . ?
Ru1 N5 2.052(2) . ?
Ru1 N3 2.065(2) . ?
Ru1 N4 2.070(2) . ?
Ru1 O1 2.0709(18) . ?
Ru1 N1 2.071(2) . ?
N1 C6 1.314(3) . ?
N1 C7 1.480(3) . ?
N2 C4 1.348(4) . ?
N2 C10 1.459(4) . ?
N2 H1N 0.82(3) . ?
N3 C13 1.350(4) . ?
N3 C17 1.364(3) . ?
N4 C22 1.345(4) . ?
N4 C18 1.362(3) . ?
N5 C23 1.353(4) . ?
N5 C27 1.361(4) . ?
N6 C32 1.354(4) . ?
N6 C28 1.363(4) . ?
O1 C1 1.291(3) . ?
O2 C3 1.254(3) . ?
O3 Cl1 1.442(2) . ?
O4 Cl1 1.440(2) . ?
O5 Cl1 1.444(2) . ?
O6 Cl1 1.434(2) . ?
C1 C2 1.385(4) . ?
C1 C6 1.492(4) . ?
C2 C3 1.412(4) . ?
C2 H2 0.9300 . ?
C3 C4 1.503(4) . ?
C4 C5 1.376(4) . ?
C5 C6 1.429(4) . ?
C5 H5 0.9300 . ?
C7 C8 1.523(4) . ?
C7 C9 1.527(4) . ?
C7 H7 0.9800 . ?
C8 H8A 0.9600 . ?
C8 H8B 0.9600 . ?
C8 H8C 0.9600 . ?
C9 H9A 0.9600 . ?
C9 H9B 0.9600 . ?
C9 H9C 0.9600 . ?
C10 C12 1.521(4) . ?
C10 C11 1.526(4) . ?
C10 H10 0.9800 . ?
C11 H11A 0.9600 . ?
C11 H11B 0.9600 . ?
C11 H11C 0.9600 . ?
C12 H12A 0.9600 . ?
C12 H12B 0.9600 . ?
C12 H12C 0.9600 . ?
C13 C14 1.374(4) . ?
C13 H13 0.9300 . ?
C14 C15 1.389(4) . ?
C14 H14 0.9300 . ?
C15 C16 1.378(4) . ?
C15 H15 0.9300 . ?
C16 C17 1.398(4) . ?
C16 H16 0.9300 . ?
C17 C18 1.464(4) . ?
C18 C19 1.390(4) . ?
C19 C20 1.379(4) . ?
C19 H19 0.9300 . ?
C20 C21 1.385(4) . ?
C20 H20 0.9300 . ?
C21 C22 1.380(4) . ?
C21 H21 0.9300 . ?
C22 H22 0.9300 . ?
C23 C24 1.379(4) . ?
C23 H23 0.9300 . ?
C24 C25 1.386(4) . ?
C24 H24 0.9300 . ?
C25 C26 1.382(4) . ?
C25 H25 0.9300 . ?
C26 C27 1.394(4) . ?
C26 H26 0.9300 . ?
C27 C28 1.473(4) . ?
C28 C29 1.388(4) . ?
C29 C30 1.379(4) . ?
C29 H29 0.9300 . ?
C30 C31 1.386(4) . ?
C30 H30 0.9300 . ?
C31 C32 1.380(4) . ?
C31 H31 0.9300 . ?
C32 H32 0.9300 . ?
Cl3A C33B 1.77(3) . ?
Cl2B C33B 1.61(2) . ?
Cl3B C33A 1.83(3) . ?
Cl2A C33A 1.818(17) . ?
C33A H33A 0.9700 . ?
C33A H33B 0.9700 . ?
C33B H33C 0.9700 . ?
C33B H33D 0.9700 . ?
